data_1531667
loop_
_publ_author_name
'Lam, R.'
'Langet, T.'
'Greedan, J.E.'

_publ_section_title
;
 Structure and magnetism in Pr3 Re O7 and Nd3 Re O7 - materials withan
 ordered, defect fluorite structure
;
_journal_name_full 'Journal of Solid State Chemistry'
_journal_page_first 317
_journal_page_last 323
_journal_volume 171
_journal_year 2003
_chemical_formula_sum 'Nd3 O7 Re'
_chemical_name_systematic 'Nd3 (Re O7)'
_space_group_IT_number 63
_symmetry_space_group_name_Hall '-C 2c 2'
_symmetry_space_group_name_H-M 'C m c m'
_cell_angle_alpha 90
_cell_angle_beta 90
_cell_angle_gamma 90
_cell_formula_units_Z 4
_cell_length_a 10.867
_cell_length_b 7.4594
_cell_length_c 7.574
_cell_volume 613.958
_citation_journal_id_ASTM JSSCBI
_cod_data_source_file Lam_JSSCBI_2003_1513.cif
_cod_data_source_block Nd3O7Re1
_cod_original_cell_volume 613.9583
_cod_original_formula_sum 'Nd3 O7 Re1'
_cod_database_code 1531667

loop_
_symmetry_equiv_pos_as_xyz
x,y,z
-x,-y,z+1/2
x,-y,-z
-x,y,-z+1/2
-x,-y,-z
x,y,-z-1/2
-x,y,z
x,-y,z-1/2
x+1/2,y+1/2,z
-x+1/2,-y+1/2,z+1/2
x+1/2,-y+1/2,-z
-x+1/2,y+1/2,-z+1/2
-x+1/2,-y+1/2,-z
x+1/2,y+1/2,-z-1/2
-x+1/2,y+1/2,z
x+1/2,-y+1/2,z-1/2

loop_
_atom_site_label
_atom_site_type_symbol
_atom_site_fract_x
_atom_site_fract_y
_atom_site_fract_z
_atom_site_occupancy
_atom_site_U_iso_or_equiv
O2 O-2 0.1254 0.1846 0.0366 1 0.0
O1 O-2 0.5 0.428 0.25 1 0.0
Re1 Re+5 0 0 0 1 0.0
Nd2 Nd+3 0 0.5 0 1 0.0
Nd1 Nd+3 0.2733 0.302 0.25 1 0.0
O3 O-2 0.3674 0.028 0.25 1 0.0
